data_7218448
loop_
_publ_author_name
'Wu, He'
'Sun, Wujuan'
'Shi, Ting'
'Liao, Xuzhao'
'Zhao, Wenjie'
'Yang, Xuwu'

_publ_section_title
;
 The various architectures and properties of a series of coordination
 polymers tuned by the central metals and auxiliary N-donor ligands
;
_journal_issue 48
_journal_name_full CrystEngComm
_journal_page_first 11088
_journal_paper_doi 10.1039/C4CE01602E
_journal_volume 16
_journal_year 2014
_chemical_formula_moiety C30H23Cd3N0O17
_chemical_formula_sum 'C30 H23 Cd3 N0 O17'
_chemical_formula_weight 992.68
_chemical_name_systematic
; 
 ? 
;
_space_group_IT_number 15
_symmetry_cell_setting monoclinic
_symmetry_space_group_name_Hall '-C 2yc'
_symmetry_space_group_name_H-M 'C 1 2/c 1'
_atom_sites_solution_hydrogens geom
_atom_sites_solution_primary direct
_atom_sites_solution_secondary difmap
_audit_creation_method SHELXL-97
_cell_angle_alpha 90.00
_cell_angle_beta 113.6230(10)
_cell_angle_gamma 90.00
_cell_formula_units_Z 4
_cell_length_a 29.778(2)
_cell_length_b 6.6754(5)
_cell_length_c 19.4782(14)
_cell_measurement_reflns_used 2817
_cell_measurement_temperature 296(2)
_cell_measurement_theta_max 26.08
_cell_measurement_theta_min 2.28
_cell_volume 3547.4(4)
_computing_cell_refinement 'Bruker SMART'
_computing_data_collection 'Bruker SMART APEX II'
_computing_data_reduction 'Bruker SAINT'
_computing_molecular_graphics SHELXTL
_computing_publication_material SHELXTL
_computing_structure_refinement 'SHELXL-97 (Sheldrick, 1997)'
_computing_structure_solution 'SHELXS-97 (Sheldrick, 1990)'
_diffrn_ambient_temperature 296(2)
_diffrn_measured_fraction_theta_full 0.989
_diffrn_measured_fraction_theta_max 0.989
_diffrn_measurement_device_type 'Bruker APEX II area detector'
_diffrn_measurement_method '\w scan'
_diffrn_radiation_monochromator graphite
_diffrn_radiation_source 'fine-focus sealed tube'
_diffrn_radiation_type MoK\a
_diffrn_radiation_wavelength 0.71073
_diffrn_reflns_av_R_equivalents 0.0269
_diffrn_reflns_av_sigmaI/netI 0.0346
_diffrn_reflns_limit_h_max 36
_diffrn_reflns_limit_h_min -36
_diffrn_reflns_limit_k_max 5
_diffrn_reflns_limit_k_min -8
_diffrn_reflns_limit_l_max 24
_diffrn_reflns_limit_l_min -24
_diffrn_reflns_number 9277
_diffrn_reflns_theta_full 26.40
_diffrn_reflns_theta_max 26.40
_diffrn_reflns_theta_min 2.28
_exptl_absorpt_coefficient_mu 1.855
_exptl_absorpt_correction_T_max 0.7812
_exptl_absorpt_correction_T_min 0.7312
_exptl_absorpt_correction_type multi-scan
_exptl_absorpt_process_details sadabs
_exptl_crystal_colour colorless
_exptl_crystal_density_diffrn 1.859
_exptl_crystal_density_method 'not measured'
_exptl_crystal_description block
_exptl_crystal_F_000 1932
_exptl_crystal_size_max 0.18
_exptl_crystal_size_mid 0.16
_exptl_crystal_size_min 0.14
_refine_diff_density_max 0.836
_refine_diff_density_min -0.626
_refine_diff_density_rms 0.137
_refine_ls_extinction_method none
_refine_ls_goodness_of_fit_ref 1.055
_refine_ls_hydrogen_treatment constr
_refine_ls_matrix_type full
_refine_ls_number_parameters 232
_refine_ls_number_reflns 3603
_refine_ls_number_restraints 6
_refine_ls_restrained_S_all 1.054
_refine_ls_R_factor_all 0.0507
_refine_ls_R_factor_gt 0.0370
_refine_ls_shift/su_max 0.000
_refine_ls_shift/su_mean 0.000
_refine_ls_structure_factor_coef Fsqd
_refine_ls_weighting_details 'calc w=1/[\s^2^(Fo^2^)+(0.0854P)^2^+15.0716P] where P=(Fo^2^+2Fc^2^)/3'
_refine_ls_weighting_scheme calc
_refine_ls_wR_factor_gt 0.1361
_refine_ls_wR_factor_ref 0.1484
_reflns_number_gt 2734
_reflns_number_total 3603
_reflns_threshold_expression >2sigma(I)
_cod_data_source_file c4ce01602e2.cif
_cod_data_source_block 3
_cod_depositor_comments
;
The following automatic conversions were performed:

'_exptl_absorpt_correction_type' value 'Multi-scan' changed to
'multi-scan' according to
/usr/data/users/saulius/crontab/automatic-downloads/rss-feeds/RSC/lib/dictionaries/cif_core.dic
dictionary named 'cif_core.dic' version 2.4.2 from 2011-04-26.

Automatic conversion script
Id: cif_fix_values 2827 2014-09-09 07:05:25Z andrius 

 Adding full bibliography for 7218446--7218450.cif.
;
_cod_original_sg_symbol_H-M C2/c
_cod_database_code 7218448

loop_
_symmetry_equiv_pos_as_xyz
'x, y, z'
'-x, y, -z+1/2'
'x+1/2, y+1/2, z'
'-x+1/2, y+1/2, -z+1/2'
'-x, -y, -z'
'x, -y, z-1/2'
'-x+1/2, -y+1/2, -z'
'x+1/2, -y+1/2, z-1/2'

loop_
_atom_site_label
_atom_site_type_symbol
_atom_site_fract_x
_atom_site_fract_y
_atom_site_fract_z
_atom_site_U_iso_or_equiv
_atom_site_adp_type
_atom_site_occupancy
_atom_site_symmetry_multiplicity
_atom_site_calc_flag
_atom_site_refinement_flags
Cd1 Cd 0.5000 0.96223(8) 0.2500 0.02297(18) Uani 1 2 d S
Cd2 Cd 0.103382(14) 0.95854(6) 0.35327(3) 0.03305(18) Uani 1 1 d .
O1 O 0.42363(13) 0.8770(6) 0.6678(2) 0.0293(8) Uani 1 1 d .
C1 C 0.40053(19) 1.0389(8) 0.6463(3) 0.0208(11) Uani 1 1 d .
O2 O 0.42071(13) 1.2032(6) 0.6722(2) 0.0312(9) Uani 1 1 d .
C2 C 0.3483(2) 1.0311(7) 0.5917(3) 0.0226(11) Uani 1 1 d .
O3 O 0.47695(14) 1.1309(7) 0.3410(2) 0.0364(9) Uani 1 1 d .
O4 O 0.47708(15) 0.8015(7) 0.3410(2) 0.0376(10) Uani 1 1 d .
C4 C 0.2631(2) 1.0342(8) 0.5704(3) 0.0290(12) Uani 1 1 d .
H4 H 0.2389 1.0481 0.5888 0.035 Uiso 1 1 calc R
O5 O 0.18629(15) 0.9495(7) 0.3746(2) 0.0398(11) Uani 1 1 d .
C5 C 0.2504(2) 0.9956(8) 0.4955(3) 0.0236(11) Uani 1 1 d .
O6 O 0.16506(14) 1.0002(6) 0.4685(2) 0.0338(9) Uani 1 1 d .
C6 C 0.2864(2) 0.9768(8) 0.4685(3) 0.0259(11) Uani 1 1 d .
H6 H 0.2776 0.9521 0.4178 0.031 Uiso 1 1 calc R
C7 C 0.3359(2) 0.9940(8) 0.5158(3) 0.0236(11) Uani 1 1 d .
O7 O 0.03863(19) 0.9662(7) 0.3877(4) 0.0566(14) Uani 1 1 d .
H7B H 0.0412 0.8561 0.4208 0.068 Uiso 1 1 d R
H7A H 0.0390 1.0901 0.4130 0.068 Uiso 1 1 d R
C8 C 0.19761(19) 0.9802(7) 0.4429(3) 0.0287(13) Uani 1 1 d .
C3 C 0.3122(2) 1.0524(8) 0.6185(3) 0.0269(12) Uani 1 1 d .
H3 H 0.3208 1.0791 0.6690 0.032 Uiso 1 1 calc R
O8 O 0.0831(2) 0.9489(8) 0.2298(3) 0.0668(17) Uani 1 1 d .
H8A H 0.1046 0.9510 0.2079 0.080 Uiso 1 1 d R
H8B H 0.0482 0.9412 0.2040 0.080 Uiso 1 1 d R
C9 C 0.37340(19) 0.9795(8) 0.4831(3) 0.0261(11) Uani 1 1 d .
C10 C 0.3776(3) 0.8081(10) 0.4460(4) 0.0450(16) Uani 1 1 d .
H10 H 0.3587 0.6963 0.4449 0.054 Uiso 1 1 calc R
C11 C 0.4097(3) 0.8017(10) 0.4107(4) 0.0460(17) Uani 1 1 d .
H11 H 0.4126 0.6846 0.3868 0.055 Uiso 1 1 calc R
C12 C 0.4376(2) 0.9667(8) 0.4104(3) 0.0282(12) Uani 1 1 d .
C13 C 0.4338(2) 1.1379(9) 0.4474(3) 0.0365(14) Uani 1 1 d .
H13 H 0.4521 1.2507 0.4470 0.044 Uiso 1 1 calc R
C14 C 0.4030(2) 1.1427(10) 0.4851(3) 0.0381(14) Uani 1 1 d .
H14 H 0.4022 1.2563 0.5122 0.046 Uiso 1 1 calc R
C15 C 0.46617(19) 0.9657(9) 0.3623(3) 0.0271(12) Uani 1 1 d .
O9 O 0.1852(10) 0.818(5) 0.2110(15) 0.195(10) Uani 0.50 1 d PU

loop_
_atom_site_aniso_label
_atom_site_aniso_U_11
_atom_site_aniso_U_22
_atom_site_aniso_U_33
_atom_site_aniso_U_23
_atom_site_aniso_U_13
_atom_site_aniso_U_12
Cd1 0.0175(3) 0.0322(3) 0.0206(3) 0.000 0.0092(2) 0.000
Cd2 0.0212(3) 0.0261(3) 0.0441(3) -0.00272(17) 0.0049(2) -0.00027(16)
O1 0.0227(18) 0.023(2) 0.038(2) 0.0011(17) 0.0077(16) 0.0018(16)
C1 0.019(3) 0.023(3) 0.023(3) 0.000(2) 0.012(2) -0.001(2)
O2 0.0245(18) 0.023(2) 0.038(2) -0.0044(16) 0.0036(17) -0.0033(16)
C2 0.025(3) 0.018(2) 0.026(3) 0.000(2) 0.012(2) 0.001(2)
O3 0.037(2) 0.044(3) 0.039(2) 0.0013(19) 0.0262(19) -0.002(2)
O4 0.045(2) 0.041(2) 0.039(2) -0.0006(19) 0.030(2) 0.004(2)
C4 0.023(3) 0.031(3) 0.038(3) 0.001(2) 0.018(3) 0.001(2)
O5 0.021(2) 0.053(3) 0.037(2) -0.007(2) 0.0029(18) -0.0007(19)
C5 0.021(3) 0.022(2) 0.029(3) 0.004(2) 0.011(2) 0.002(2)
O6 0.0178(19) 0.040(2) 0.043(2) 0.0041(18) 0.0109(18) -0.0019(16)
C6 0.023(3) 0.030(3) 0.023(3) -0.003(2) 0.007(2) -0.001(2)
C7 0.021(3) 0.025(3) 0.026(3) -0.001(2) 0.010(2) -0.002(2)
O7 0.048(3) 0.033(3) 0.099(5) 0.000(2) 0.039(3) -0.001(2)
C8 0.021(3) 0.024(3) 0.037(3) 0.000(2) 0.007(3) -0.001(2)
C3 0.024(3) 0.034(3) 0.025(3) -0.003(2) 0.012(2) 0.001(2)
O8 0.081(4) 0.061(4) 0.042(3) 0.005(2) 0.008(3) -0.028(3)
C9 0.020(3) 0.034(3) 0.025(3) 0.003(2) 0.009(2) 0.003(2)
C10 0.059(4) 0.030(3) 0.062(4) -0.011(3) 0.042(4) -0.009(3)
C11 0.064(4) 0.034(3) 0.062(4) -0.011(3) 0.048(4) -0.007(3)
C12 0.024(3) 0.035(3) 0.027(3) 0.001(2) 0.012(2) 0.003(2)
C13 0.037(3) 0.037(3) 0.045(3) -0.012(3) 0.027(3) -0.015(3)
C14 0.040(3) 0.039(4) 0.045(3) -0.019(3) 0.027(3) -0.012(3)
C15 0.018(2) 0.041(3) 0.022(3) -0.001(2) 0.009(2) 0.001(2)
O9 0.195(10) 0.195(10) 0.195(10) 0.0000(10) 0.078(4) -0.0001(10)

loop_
_atom_type_symbol
_atom_type_description
_atom_type_scat_dispersion_real
_atom_type_scat_dispersion_imag
_atom_type_scat_source
C C 0.0033 0.0016 'International Tables Vol C Tables 4.2.6.8 and 6.1.1.4'
H H 0.0000 0.0000 'International Tables Vol C Tables 4.2.6.8 and 6.1.1.4'
N N 0.0061 0.0033 'International Tables Vol C Tables 4.2.6.8 and 6.1.1.4'
O O 0.0106 0.0060 'International Tables Vol C Tables 4.2.6.8 and 6.1.1.4'
Cd Cd -0.8075 1.2024 'International Tables Vol C Tables 4.2.6.8 and 6.1.1.4'

loop_
_geom_angle_atom_site_label_1
_geom_angle_atom_site_label_2
_geom_angle_atom_site_label_3
_geom_angle
_geom_angle_site_symmetry_1
_geom_angle_site_symmetry_3
O4 Cd1 O4 126.7(2) . 2_655
O4 Cd1 O3 54.39(14) . .
O4 Cd1 O3 178.91(15) 2_655 .
O4 Cd1 O3 178.91(15) . 2_655
O4 Cd1 O3 54.39(14) 2_655 2_655
O3 Cd1 O3 124.5(2) . 2_655
O4 Cd1 O1 100.31(14) . 5_676
O4 Cd1 O1 102.43(13) 2_655 5_676
O3 Cd1 O1 77.21(13) . 5_676
O3 Cd1 O1 79.19(13) 2_655 5_676
O4 Cd1 O1 102.43(13) . 6_575
O4 Cd1 O1 100.31(14) 2_655 6_575
O3 Cd1 O1 79.19(13) . 6_575
O3 Cd1 O1 77.21(13) 2_655 6_575
O1 Cd1 O1 127.87(18) 5_676 6_575
O4 Cd1 O2 80.40(14) . 5_676
O4 Cd1 O2 76.68(14) 2_655 5_676
O3 Cd1 O2 103.81(13) . 5_676
O3 Cd1 O2 99.99(13) 2_655 5_676
O1 Cd1 O2 52.45(12) 5_676 5_676
O1 Cd1 O2 176.79(12) 6_575 5_676
O4 Cd1 O2 76.68(14) . 6_575
O4 Cd1 O2 80.40(14) 2_655 6_575
O3 Cd1 O2 99.99(13) . 6_575
O3 Cd1 O2 103.81(13) 2_655 6_575
O1 Cd1 O2 176.79(12) 5_676 6_575
O1 Cd1 O2 52.45(12) 6_575 6_575
O2 Cd1 O2 127.44(17) 5_676 6_575
O4 Cd1 C15 27.25(15) . .
O4 Cd1 C15 153.71(17) 2_655 .
O3 Cd1 C15 27.36(15) . .
O3 Cd1 C15 151.68(16) 2_655 .
O1 Cd1 C15 90.96(14) 5_676 .
O1 Cd1 C15 88.61(14) 6_575 .
O2 Cd1 C15 94.59(14) 5_676 .
O2 Cd1 C15 85.84(15) 6_575 .
O4 Cd1 C15 153.71(16) . 2_655
O4 Cd1 C15 27.25(15) 2_655 2_655
O3 Cd1 C15 151.68(16) . 2_655
O3 Cd1 C15 27.36(15) 2_655 2_655
O1 Cd1 C15 88.61(14) 5_676 2_655
O1 Cd1 C15 90.96(14) 6_575 2_655
O2 Cd1 C15 85.84(15) 5_676 2_655
O2 Cd1 C15 94.59(14) 6_575 2_655
C15 Cd1 C15 179.0(2) . 2_655
O8 Cd2 O6 145.9(2) . .
O8 Cd2 O7 115.0(2) . .
O6 Cd2 O7 98.62(19) . .
O8 Cd2 O5 90.0(2) . .
O6 Cd2 O5 56.64(15) . .
O7 Cd2 O5 154.98(19) . .
O8 Cd2 O1 81.90(16) . 7_566
O6 Cd2 O1 111.81(13) . 7_566
O7 Cd2 O1 78.66(15) . 7_566
O5 Cd2 O1 105.59(14) . 7_566
O8 Cd2 O2 82.68(17) . 7_576
O6 Cd2 O2 98.50(13) . 7_576
O7 Cd2 O2 79.58(15) . 7_576
O5 Cd2 O2 105.82(14) . 7_576
O1 Cd2 O2 144.84(12) 7_566 7_576
O8 Cd2 C8 118.0(2) . .
O6 Cd2 C8 28.45(17) . .
O7 Cd2 C8 127.0(2) . .
O5 Cd2 C8 28.19(17) . .
O1 Cd2 C8 111.34(14) 7_566 .
O2 Cd2 C8 103.81(14) 7_576 .
C1 O1 Cd2 130.8(3) . 7_566
C1 O1 Cd1 94.7(3) . 5_676
Cd2 O1 Cd1 133.95(16) 7_566 5_676
O2 C1 O1 120.4(5) . .
O2 C1 C2 120.8(5) . .
O1 C1 C2 118.8(5) . .
C1 O2 Cd2 134.0(3) . 7_576
C1 O2 Cd1 92.4(3) . 5_676
Cd2 O2 Cd1 133.24(15) 7_576 5_676
C3 C2 C7 120.3(5) . .
C3 C2 C1 118.3(5) . .
C7 C2 C1 121.3(5) . .
C15 O3 Cd1 91.1(3) . .
C15 O4 Cd1 92.4(3) . .
C5 C4 C3 119.9(5) . .
C8 O5 Cd2 90.0(3) . .
C4 C5 C6 119.8(5) . .
C4 C5 C8 120.4(5) . .
C6 C5 C8 119.8(5) . .
C8 O6 Cd2 92.3(3) . .
C5 C6 C7 121.2(5) . .
C6 C7 C2 118.5(5) . .
C6 C7 C9 118.9(5) . .
C2 C7 C9 122.5(5) . .
O5 C8 O6 121.0(5) . .
O5 C8 C5 120.1(5) . .
O6 C8 C5 118.9(5) . .
O5 C8 Cd2 61.8(3) . .
O6 C8 Cd2 59.2(3) . .
C5 C8 Cd2 178.1(4) . .
C2 C3 C4 120.4(5) . .
C10 C9 C14 118.2(5) . .
C10 C9 C7 121.0(5) . .
C14 C9 C7 120.7(5) . .
C11 C10 C9 120.6(6) . .
C12 C11 C10 120.9(6) . .
C13 C12 C11 119.0(5) . .
C13 C12 C15 121.0(5) . .
C11 C12 C15 119.5(5) . .
C12 C13 C14 120.3(5) . .
C13 C14 C9 120.9(5) . .
O4 C15 O3 121.1(5) . .
O4 C15 C12 119.8(5) . .
O3 C15 C12 119.0(5) . .
O4 C15 Cd1 60.3(3) . .
O3 C15 Cd1 61.5(3) . .
C12 C15 Cd1 168.2(4) . .

loop_
_geom_bond_atom_site_label_1
_geom_bond_atom_site_label_2
_geom_bond_distance
_geom_bond_site_symmetry_2
Cd1 O4 2.393(4) .
Cd1 O4 2.393(4) 2_655
Cd1 O3 2.419(4) .
Cd1 O3 2.419(4) 2_655
Cd1 O1 2.443(4) 5_676
Cd1 O1 2.443(4) 6_575
Cd1 O2 2.494(4) 5_676
Cd1 O2 2.494(4) 6_575
Cd1 C15 2.751(5) .
Cd1 C15 2.751(5) 2_655
Cd2 O8 2.233(5) .
Cd2 O6 2.277(4) .
Cd2 O7 2.282(5) .
Cd2 O5 2.334(4) .
Cd2 O1 2.359(4) 7_566
Cd2 O2 2.361(4) 7_576
Cd2 C8 2.649(5) .
O1 C1 1.259(6) .
O1 Cd2 2.359(4) 7_566
O1 Cd1 2.443(4) 5_676
C1 O2 1.256(6) .
C1 C2 1.493(7) .
O2 Cd2 2.361(4) 7_576
O2 Cd1 2.494(4) 5_676
C2 C3 1.376(8) .
C2 C7 1.394(8) .
O3 C15 1.265(7) .
O4 C15 1.261(7) .
C4 C5 1.376(8) .
C4 C3 1.391(8) .
O5 C8 1.251(7) .
C5 C6 1.378(8) .
C5 C8 1.497(7) .
O6 C8 1.263(7) .
C6 C7 1.394(8) .
C7 C9 1.496(8) .
C9 C10 1.385(8) .
C9 C14 1.392(8) .
C10 C11 1.384(9) .
C11 C12 1.380(8) .
C12 C13 1.379(8) .
C12 C15 1.497(8) .
C13 C14 1.387(8) .
